data_4033273
loop_
_publ_author_name
'Singh, Karandeep'
'Malviya, Bhanwar Kumar'
'Roy, Tapta Kanchan'
'Mithu, Venus Singh'
'Bhardwaj, Vimal K.'
'Verma, Ved Prakash'
'Chimni, Swapandeep Singh'
'Sharma, Siddharth'

_publ_section_title
;
 Catalyst-Controlled Structural Divergence: Selective Intramolecular
 7-endo-dig and 6-exo-dig Post-Ugi Cyclization for the Synthesis of
 Benzoxazepinones and Benzoxazinones.
;
_journal_name_full 'The Journal of organic chemistry'
_journal_paper_doi 10.1021/acs.joc.7b02123
_journal_year 2017
_chemical_formula_moiety 'C29 H30 N2 O5'
_chemical_formula_sum 'C29 H30 N2 O5'
_chemical_formula_weight 486.55
_chemical_name_systematic
;
 ? 
;
_space_group_crystal_system monoclinic
_space_group_IT_number 14
_space_group_name_Hall '-P 2ybc'
_space_group_name_H-M_alt 'P 1 21/c 1'
_symmetry_space_group_name_Hall '-P 2ybc'
_symmetry_space_group_name_H-M 'P 1 21/c 1'
_atom_sites_solution_hydrogens geom
_atom_sites_solution_primary iterative
_atom_sites_solution_secondary difmap
_audit_creation_date 2017-03-03
_audit_creation_method
;
Olex2 1.2
(compiled 2016.08.25 svn.r3337 for OlexSys, GUI svn.r5221)
;
_cell_angle_alpha 90.00
_cell_angle_beta 97.775(2)
_cell_angle_gamma 90.00
_cell_formula_units_Z 8
_cell_length_a 22.0109(8)
_cell_length_b 9.0540(3)
_cell_length_c 26.4648(10)
_cell_measurement_reflns_used 4520
_cell_measurement_temperature 296
_cell_measurement_theta_max 28.29
_cell_measurement_theta_min 2.21
_cell_volume 5225.6(3)
_computing_molecular_graphics 'Olex2 (Dolomanov et al., 2009)'
_computing_publication_material 'Olex2 (Dolomanov et al., 2009)'
_computing_structure_refinement 'ShelXL (Sheldrick, 2015)'
_computing_structure_solution 'olex2.solve (Bourhis et al., 2015)'
_diffrn_ambient_temperature 296
_diffrn_measured_fraction_theta_full 0.995
_diffrn_measured_fraction_theta_max 0.995
_diffrn_measurement_device_type 'BRUKER SMART APEX'
_diffrn_measurement_method 'phi scan'
_diffrn_radiation_monochromator graphite
_diffrn_radiation_type MoK\a
_diffrn_radiation_wavelength 0.71073
_diffrn_reflns_av_R_equivalents 0.1356
_diffrn_reflns_av_unetI/netI 0.1314
_diffrn_reflns_limit_h_max 29
_diffrn_reflns_limit_h_min -29
_diffrn_reflns_limit_k_max 12
_diffrn_reflns_limit_k_min -10
_diffrn_reflns_limit_l_max 35
_diffrn_reflns_limit_l_min -35
_diffrn_reflns_number 52412
_diffrn_reflns_theta_full 28.29
_diffrn_reflns_theta_max 28.29
_diffrn_reflns_theta_min 2.26
_diffrn_source 'fine-focus sealed tube'
_exptl_absorpt_coefficient_mu 0.085
_exptl_absorpt_correction_T_max 0.975
_exptl_absorpt_correction_T_min 0.970
_exptl_absorpt_correction_type multi-scan
_exptl_absorpt_process_details 'SADABS; (sheldrick, 2003)'
_exptl_crystal_colour 'clear light colourless'
_exptl_crystal_colour_lustre clear
_exptl_crystal_colour_modifier light
_exptl_crystal_colour_primary colourless
_exptl_crystal_density_diffrn 1.237
_exptl_crystal_density_method 'not measured'
_exptl_crystal_description block
_exptl_crystal_F_000 2064
_exptl_crystal_size_max 0.4
_exptl_crystal_size_mid 0.3
_exptl_crystal_size_min 0.3
_refine_diff_density_max 0.408
_refine_diff_density_min -0.205
_refine_diff_density_rms 0.044
_refine_ls_extinction_method none
_refine_ls_goodness_of_fit_ref 1.015
_refine_ls_hydrogen_treatment constr
_refine_ls_matrix_type full
_refine_ls_number_parameters 659
_refine_ls_number_reflns 12907
_refine_ls_number_restraints 0
_refine_ls_restrained_S_all 1.015
_refine_ls_R_factor_all 0.2507
_refine_ls_R_factor_gt 0.0899
_refine_ls_shift/su_max 0.000
_refine_ls_shift/su_mean 0.000
_refine_ls_structure_factor_coef Fsqd
_refine_ls_weighting_details 'calc w=1/[\s^2^(Fo^2^)+(0.0915P)^2^+1.9904P] where P=(Fo^2^+2Fc^2^)/3'
_refine_ls_weighting_scheme calc
_refine_ls_wR_factor_gt 0.1968
_refine_ls_wR_factor_ref 0.2581
_reflns_number_gt 4798
_reflns_number_total 12907
_reflns_threshold_expression >2sigma(I)
_cod_data_source_file jo7b02123_si_003.cif
_cod_data_source_block s343
_cod_depositor_comments
;

2020-08-05
Z value and formula fixed to values more according to usual
chemical conventions.                 miguel
;
_cod_original_formula_sum 'C58 H60 N4 O10'
_cod_original_formula_weight 973.10
_cod_original_formula_moiety '2(C29 H30 N2 O5)'
_cod_original_formula_units_Z 4
_cod_database_code 4033273
_olex2_refinement_description
;
1. Fixed Uiso
 At 1.2 times of:
  All C(H) groups, All N(H) groups
 At 1.5 times of:
  All C(H,H,H) groups
2.a Ternary CH refined with riding coordinates:
 C16(H16), C45(H45)
2.b Aromatic/amide H refined with riding coordinates:
 N2(H2), N4(H4), C18(H18), C14(H14), C32(H32), C3(H3), C47(H47), C43(H43),
 C13(H13), C11(H11), C21(H21), C9(H9), C5(H5), C34(H34), C42(H42), C20(H20),
 C49(H49), C38(H38), C12(H12), C50(H50), C41(H41), C35(H35), C40(H40), C6(H6),
 C37(H37), C36(H36), C8(H8), C7(H7)
2.c Idealised Me refined as rotating group:
 C27(H27A,H27B,H27C), C53(H53A,H53B,H53C), C29(H29A,H29B,H29C), C58(H58A,H58B,
 H58C), C24(H24A,H24B,H24C), C28(H28A,H28B,H28C), C23(H23A,H23B,H23C), C57(H57A,
 H57B,H57C), C52(H52A,H52B,H52C), C56(H56A,H56B,H56C)
;
_olex2_submission_special_instructions 'No special instructions were received'

loop_
_space_group_symop_id
_space_group_symop_operation_xyz
1 'x, y, z'
2 '-x, y+1/2, -z+1/2'
3 '-x, -y, -z'
4 'x, -y-1/2, z-1/2'

loop_
_atom_site_label
_atom_site_type_symbol
_atom_site_fract_x
_atom_site_fract_y
_atom_site_fract_z
_atom_site_U_iso_or_equiv
_atom_site_adp_type
_atom_site_occupancy
_atom_site_calc_flag
_atom_site_refinement_flags_posn
O3 O 0.41948(12) -0.0928(3) 0.36419(9) 0.0634(7) Uani 1 d .
O2 O 0.28228(11) -0.0523(3) 0.34912(9) 0.0614(7) Uani 1 d .
N1 N 0.33420(12) 0.0729(3) 0.41584(10) 0.0447(7) Uani 1 d .
O6 O 0.25507(11) 0.5264(3) 0.52087(9) 0.0602(7) Uani 1 d .
O1 O 0.25808(11) -0.0531(3) 0.47974(9) 0.0569(7) Uani 1 d .
O7 O 0.23008(11) 0.4859(3) 0.65075(10) 0.0629(7) Uani 1 d .
N2 N 0.39641(12) 0.0670(3) 0.29824(11) 0.0512(8) Uani 1 d .
H2 H 0.3832 0.1548 0.2909 0.061 Uiso 1 calc R
O8 O 0.09268(13) 0.5368(3) 0.63279(10) 0.0712(8) Uani 1 d .
O5 O 0.44477(13) 0.3921(3) 0.39116(12) 0.0844(9) Uani 1 d .
N3 N 0.17859(12) 0.3781(3) 0.57959(11) 0.0491(8) Uani 1 d .
N4 N 0.11152(13) 0.3671(3) 0.69526(12) 0.0584(8) Uani 1 d .
H4 H 0.1258 0.2796 0.7016 0.070 Uiso 1 calc R
O4 O 0.20711(15) 0.4237(4) 0.29513(12) 0.0917(10) Uani 1 d .
O10 O 0.28869(16) -0.0530(4) 0.69245(12) 0.0894(10) Uani 1 d .
C17 C 0.35035(16) 0.2848(4) 0.36093(13) 0.0477(9) Uani 1 d .
C16 C 0.37563(15) 0.1388(4) 0.38292(13) 0.0454(9) Uani 1 d .
H16 H 0.4125 0.1654 0.4062 0.054 Uiso 1 calc R
O9 O 0.05637(15) 0.0754(4) 0.59671(15) 0.1095(12) Uani 1 d .
C15 C 0.33638(15) 0.1229(4) 0.46662(12) 0.0445(9) Uani 1 d .
C25 C 0.39737(15) 0.0232(4) 0.34710(14) 0.0460(9) Uani 1 d .
C31 C 0.26408(15) 0.5465(4) 0.57275(13) 0.0454(9) Uani 1 d .
C2 C 0.24608(15) -0.0796(4) 0.42836(13) 0.0446(9) Uani 1 d .
C4 C 0.14879(16) -0.2224(4) 0.43474(15) 0.0541(10) Uani 1 d .
C45 C 0.13490(16) 0.3085(4) 0.60936(14) 0.0547(10) Uani 1 d .
H45 H 0.0985 0.2894 0.5845 0.066 Uiso 1 calc R
C18 C 0.29106(17) 0.2953(4) 0.33640(14) 0.0571(10) Uani 1 d .
H18 H 0.2675 0.2105 0.3299 0.069 Uiso 1 calc R
C14 C 0.37430(17) 0.2352(4) 0.48684(14) 0.0585(10) Uani 1 d .
H14 H 0.3999 0.2825 0.4667 0.070 Uiso 1 calc R
C30 C 0.22338(16) 0.4689(4) 0.60452(14) 0.0504(9) Uani 1 d .
C10 C 0.29807(15) 0.0568(4) 0.49755(13) 0.0469(9) Uani 1 d .
C44 C 0.17663(16) 0.3466(4) 0.52733(14) 0.0514(9) Uani 1 d .
C32 C 0.30814(15) 0.6352(4) 0.59350(13) 0.0456(9) Uani 1 d .
H32 H 0.3092 0.6493 0.6284 0.055 Uiso 1 calc R
C46 C 0.15533(17) 0.1567(4) 0.62956(15) 0.0569(10) Uani 1 d .
C1 C 0.28833(15) -0.0203(4) 0.39450(14) 0.0476(9) Uani 1 d .
C22 C 0.38596(19) 0.4119(4) 0.36865(15) 0.0572(10) Uani 1 d .
C3 C 0.19689(15) -0.1571(4) 0.40959(14) 0.0508(9) Uani 1 d .
H3 H 0.1926 -0.1719 0.3745 0.061 Uiso 1 calc R
C33 C 0.35547(15) 0.7148(4) 0.57083(14) 0.0505(9) Uani 1 d .
C39 C 0.21459(16) 0.4214(4) 0.49903(14) 0.0518(9) Uani 1 d .
C47 C 0.21421(18) 0.1270(5) 0.65341(14) 0.0575(10) Uani 1 d .
H47 H 0.2422 0.2038 0.6598 0.069 Uiso 1 calc R
C54 C 0.11259(17) 0.4179(5) 0.64799(15) 0.0555(10) Uani 1 d .
C26 C 0.41592(18) -0.0211(5) 0.25599(14) 0.0618(11) Uani 1 d .
C55 C 0.0882(2) 0.4458(5) 0.73811(15) 0.0670(11) Uani 1 d .
C19 C 0.26667(19) 0.4315(5) 0.32143(15) 0.0639(11) Uani 1 d .
C43 C 0.13799(18) 0.2389(5) 0.50256(16) 0.0694(12) Uani 1 d .
H43 H 0.1121 0.1847 0.5205 0.083 Uiso 1 calc R
C13 C 0.37435(19) 0.2782(5) 0.53752(15) 0.0692(12) Uani 1 d .
H13 H 0.3999 0.3542 0.5510 0.083 Uiso 1 calc R
C11 C 0.29861(18) 0.0981(5) 0.54752(14) 0.0588(10) Uani 1 d .
H11 H 0.2731 0.0512 0.5678 0.071 Uiso 1 calc R
C21 C 0.3604(2) 0.5468(5) 0.35483(16) 0.0729(13) Uani 1 d .
H21 H 0.3837 0.6321 0.3613 0.087 Uiso 1 calc R
C51 C 0.1139(2) 0.0402(5) 0.62059(17) 0.0727(12) Uani 1 d .
C9 C 0.14918(19) -0.2284(5) 0.48678(17) 0.0735(12) Uani 1 d .
H9 H 0.1814 -0.1853 0.5081 0.088 Uiso 1 calc R
C5 C 0.09971(18) -0.2884(5) 0.40436(18) 0.0805(14) Uani 1 d .
H5 H 0.0989 -0.2886 0.3691 0.097 Uiso 1 calc R
C34 C 0.39524(18) 0.8037(5) 0.60277(17) 0.0732(12) Uani 1 d .
H34 H 0.3900 0.8109 0.6370 0.088 Uiso 1 calc R
C42 C 0.1385(2) 0.2137(6) 0.45127(17) 0.0795(14) Uani 1 d .
H42 H 0.1124 0.1426 0.4349 0.095 Uiso 1 calc R
C20 C 0.3004(2) 0.5579(5) 0.33142(16) 0.0713(13) Uani 1 d .
H20 H 0.2832 0.6498 0.3226 0.086 Uiso 1 calc R
C48 C 0.2314(2) -0.0127(5) 0.66756(16) 0.0664(12) Uani 1 d .
C49 C 0.1903(2) -0.1270(5) 0.65715(16) 0.0729(13) Uani 1 d .
H49 H 0.2031 -0.2228 0.6655 0.087 Uiso 1 calc R
C38 C 0.36373(18) 0.7065(5) 0.51971(16) 0.0689(12) Uani 1 d .
H38 H 0.3377 0.6487 0.4972 0.083 Uiso 1 calc R
C12 C 0.3369(2) 0.2088(5) 0.56737(15) 0.0696(12) Uani 1 d .
H12 H 0.3376 0.2370 0.6012 0.083 Uiso 1 calc R
C50 C 0.1320(2) -0.1044(5) 0.63518(18) 0.0840(14) Uani 1 d .
H50 H 0.1045 -0.1825 0.6298 0.101 Uiso 1 calc R
C27 C 0.4020(2) 0.0718(5) 0.20856(15) 0.0830(14) Uani 1 d .
H27A H 0.3589 0.0924 0.2024 0.124 Uiso 1 calc GR
H27B H 0.4140 0.0192 0.1800 0.124 Uiso 1 calc GR
H27C H 0.4244 0.1629 0.2131 0.124 Uiso 1 calc GR
C41 C 0.1764(2) 0.2904(6) 0.42369(17) 0.0802(14) Uani 1 d .
H41 H 0.1763 0.2710 0.3892 0.096 Uiso 1 calc R
C35 C 0.4416(2) 0.8807(6) 0.5858(3) 0.1009(18) Uani 1 d .
H35 H 0.4675 0.9396 0.6080 0.121 Uiso 1 calc R
C40 C 0.21435(19) 0.3956(5) 0.44762(15) 0.0670(11) Uani 1 d .
H40 H 0.2400 0.4496 0.4293 0.080 Uiso 1 calc R
C53 C 0.3307(2) 0.0591(6) 0.70674(18) 0.0883(14) Uani 1 d .
H53A H 0.3472 0.0945 0.6772 0.132 Uiso 1 calc GR
H53B H 0.3633 0.0215 0.7311 0.132 Uiso 1 calc GR
H53C H 0.3106 0.1387 0.7218 0.132 Uiso 1 calc GR
C29 C 0.3801(3) -0.1649(5) 0.25003(17) 0.1092(19) Uani 1 d .
H29A H 0.3882 -0.2213 0.2809 0.164 Uiso 1 calc GR
H29B H 0.3924 -0.2206 0.2223 0.164 Uiso 1 calc GR
H29C H 0.3370 -0.1437 0.2431 0.164 Uiso 1 calc GR
C6 C 0.0525(2) -0.3532(6) 0.4251(3) 0.1091(19) Uani 1 d .
H6 H 0.0197 -0.3951 0.4041 0.131 Uiso 1 calc R
C37 C 0.4116(2) 0.7861(6) 0.5023(2) 0.0957(17) Uani 1 d .
H37 H 0.4175 0.7819 0.4682 0.115 Uiso 1 calc R
C36 C 0.4496(2) 0.8705(7) 0.5364(3) 0.110(2) Uani 1 d .
H36 H 0.4816 0.9220 0.5249 0.132 Uiso 1 calc R
C58 C 0.0971(2) 0.3464(6) 0.78349(18) 0.1080(18) Uani 1 d .
H58A H 0.0739 0.2574 0.7761 0.162 Uiso 1 calc GR
H58B H 0.0834 0.3954 0.8120 0.162 Uiso 1 calc GR
H58C H 0.1398 0.3223 0.7916 0.162 Uiso 1 calc GR
C8 C 0.1025(3) -0.2971(6) 0.5080(2) 0.0989(17) Uani 1 d .
H8 H 0.1041 -0.3036 0.5432 0.119 Uiso 1 calc R
C24 C 0.1764(2) 0.5571(6) 0.2869(2) 0.116(2) Uani 1 d .
H24A H 0.1363 0.5399 0.2687 0.175 Uiso 1 calc GR
H24B H 0.1989 0.6211 0.2673 0.175 Uiso 1 calc GR
H24C H 0.1727 0.6027 0.3191 0.175 Uiso 1 calc GR
C28 C 0.4849(2) -0.0484(7) 0.26756(19) 0.1074(19) Uani 1 d .
H28A H 0.5059 0.0443 0.2729 0.161 Uiso 1 calc GR
H28B H 0.4987 -0.0990 0.2394 0.161 Uiso 1 calc GR
H28C H 0.4933 -0.1079 0.2977 0.161 Uiso 1 calc GR
C23 C 0.4825(2) 0.5138(6) 0.4032(3) 0.123(2) Uani 1 d .
H23A H 0.4865 0.5681 0.3727 0.185 Uiso 1 calc GR
H23B H 0.5222 0.4810 0.4186 0.185 Uiso 1 calc GR
H23C H 0.4649 0.5763 0.4266 0.185 Uiso 1 calc GR
C7 C 0.0536(3) -0.3561(7) 0.4762(3) 0.118(2) Uani 1 d .
H7 H 0.0211 -0.3982 0.4902 0.141 Uiso 1 calc R
C57 C 0.0208(2) 0.4767(7) 0.7243(2) 0.120(2) Uani 1 d .
H57A H 0.0149 0.5460 0.6966 0.180 Uiso 1 calc GR
H57B H 0.0048 0.5173 0.7533 0.180 Uiso 1 calc GR
H57C H -0.0003 0.3864 0.7141 0.180 Uiso 1 calc GR
C52 C 0.0115(2) -0.0367(7) 0.5894(3) 0.171(3) Uani 1 d .
H52A H 0.0227 -0.1076 0.5653 0.256 Uiso 1 calc GR
H52B H -0.0275 0.0061 0.5767 0.256 Uiso 1 calc GR
H52C H 0.0087 -0.0848 0.6214 0.256 Uiso 1 calc GR
C56 C 0.1238(3) 0.5881(7) 0.7496(2) 0.143(3) Uani 1 d .
H56A H 0.1669 0.5670 0.7551 0.215 Uiso 1 calc GR
H56B H 0.1118 0.6330 0.7796 0.215 Uiso 1 calc GR
H56C H 0.1151 0.6545 0.7212 0.215 Uiso 1 calc GR

loop_
_atom_site_aniso_label
_atom_site_aniso_U_11
_atom_site_aniso_U_22
_atom_site_aniso_U_33
_atom_site_aniso_U_23
_atom_site_aniso_U_13
_atom_site_aniso_U_12
O3 0.0764(19) 0.0520(18) 0.0623(17) 0.0028(14) 0.0106(14) 0.0045(15)
O2 0.0696(17) 0.0646(18) 0.0512(17) -0.0084(14) 0.0123(13) -0.0255(14)
N1 0.0474(17) 0.0420(17) 0.0444(17) 0.0032(14) 0.0051(13) -0.0108(14)
O6 0.0707(17) 0.0654(19) 0.0454(16) -0.0078(13) 0.0111(13) -0.0231(14)
O1 0.0608(16) 0.0656(18) 0.0448(15) 0.0015(13) 0.0090(12) -0.0187(14)
O7 0.0710(18) 0.0694(19) 0.0502(17) -0.0021(14) 0.0155(13) -0.0248(14)
N2 0.0599(19) 0.0391(18) 0.057(2) -0.0047(15) 0.0151(15) -0.0024(15)
O8 0.085(2) 0.056(2) 0.0745(19) -0.0023(16) 0.0150(15) 0.0019(16)
O5 0.0636(19) 0.069(2) 0.117(2) 0.0032(18) -0.0012(17) -0.0329(16)
N3 0.0436(17) 0.0486(19) 0.0566(19) -0.0019(15) 0.0121(14) -0.0147(15)
N4 0.0592(19) 0.0411(19) 0.078(2) 0.0028(17) 0.0187(17) 0.0003(15)
O4 0.088(2) 0.074(2) 0.112(3) 0.020(2) 0.0116(19) 0.0218(19)
O10 0.106(3) 0.066(2) 0.096(2) 0.0118(19) 0.013(2) 0.008(2)
C17 0.050(2) 0.047(2) 0.049(2) -0.0020(18) 0.0160(17) -0.0072(18)
C16 0.0420(19) 0.043(2) 0.051(2) -0.0018(18) 0.0063(16) -0.0098(17)
O9 0.071(2) 0.076(2) 0.179(4) -0.005(2) 0.010(2) -0.0317(19)
C15 0.045(2) 0.044(2) 0.044(2) -0.0034(17) 0.0031(16) -0.0013(17)
C25 0.045(2) 0.046(2) 0.049(2) -0.0044(19) 0.0109(17) -0.0119(18)
C31 0.047(2) 0.044(2) 0.047(2) 0.0027(18) 0.0137(17) -0.0041(18)
C2 0.051(2) 0.041(2) 0.042(2) -0.0024(17) 0.0101(17) -0.0042(18)
C4 0.052(2) 0.046(2) 0.068(3) -0.001(2) 0.018(2) -0.0044(18)
C45 0.049(2) 0.048(2) 0.069(3) -0.007(2) 0.0137(19) -0.0135(18)
C18 0.061(3) 0.050(3) 0.063(2) 0.007(2) 0.019(2) -0.003(2)
C14 0.064(3) 0.053(3) 0.057(2) -0.002(2) 0.0037(19) -0.010(2)
C30 0.052(2) 0.050(2) 0.051(2) -0.0048(19) 0.0125(19) -0.0053(18)
C10 0.045(2) 0.047(2) 0.047(2) 0.0008(18) 0.0020(17) 0.0022(18)
C44 0.050(2) 0.050(2) 0.053(2) -0.0097(19) 0.0008(18) -0.0010(19)
C32 0.050(2) 0.044(2) 0.043(2) 0.0021(17) 0.0072(16) -0.0057(18)
C46 0.052(2) 0.047(2) 0.076(3) -0.006(2) 0.025(2) -0.011(2)
C1 0.051(2) 0.045(2) 0.047(2) -0.0051(18) 0.0087(18) -0.0035(18)
C22 0.068(3) 0.041(2) 0.065(3) 0.001(2) 0.017(2) -0.011(2)
C3 0.053(2) 0.049(2) 0.050(2) -0.0035(18) 0.0078(18) -0.0091(19)
C33 0.046(2) 0.044(2) 0.062(2) 0.0130(19) 0.0112(19) -0.0016(18)
C39 0.057(2) 0.046(2) 0.053(2) -0.0027(19) 0.0061(19) -0.0035(19)
C47 0.069(3) 0.052(3) 0.056(2) -0.004(2) 0.027(2) -0.010(2)
C54 0.056(2) 0.046(3) 0.066(3) 0.002(2) 0.013(2) -0.020(2)
C26 0.078(3) 0.058(3) 0.053(2) -0.001(2) 0.020(2) 0.000(2)
C55 0.086(3) 0.054(3) 0.064(3) -0.001(2) 0.021(2) -0.008(2)
C19 0.060(3) 0.068(3) 0.068(3) 0.016(2) 0.023(2) 0.013(2)
C43 0.071(3) 0.067(3) 0.071(3) -0.015(2) 0.010(2) -0.017(2)
C13 0.081(3) 0.062(3) 0.061(3) -0.018(2) -0.006(2) -0.009(2)
C11 0.069(3) 0.062(3) 0.045(2) -0.001(2) 0.0074(19) 0.005(2)
C21 0.091(3) 0.059(3) 0.074(3) -0.005(2) 0.031(3) -0.022(3)
C51 0.068(3) 0.058(3) 0.095(3) 0.000(3) 0.019(3) -0.017(2)
C9 0.072(3) 0.066(3) 0.086(3) 0.011(2) 0.026(2) -0.013(2)
C5 0.060(3) 0.083(3) 0.100(3) -0.020(3) 0.016(2) -0.027(3)
C34 0.060(3) 0.064(3) 0.093(3) 0.013(3) 0.003(2) -0.019(2)
C42 0.071(3) 0.095(4) 0.069(3) -0.025(3) -0.001(2) -0.017(3)
C20 0.106(4) 0.043(3) 0.073(3) 0.012(2) 0.041(3) 0.007(3)
C48 0.078(3) 0.065(3) 0.062(3) 0.006(2) 0.027(2) 0.010(3)
C49 0.106(4) 0.042(3) 0.076(3) 0.000(2) 0.036(3) -0.008(3)
C38 0.068(3) 0.065(3) 0.079(3) 0.019(2) 0.028(2) 0.002(2)
C12 0.090(3) 0.072(3) 0.043(2) -0.009(2) -0.003(2) 0.004(3)
C50 0.097(4) 0.060(3) 0.098(4) -0.004(3) 0.027(3) -0.027(3)
C27 0.110(4) 0.080(3) 0.063(3) 0.004(3) 0.027(3) 0.000(3)
C41 0.086(3) 0.093(4) 0.058(3) -0.020(3) -0.001(3) -0.005(3)
C35 0.063(3) 0.089(4) 0.149(5) 0.045(4) 0.010(3) -0.026(3)
C40 0.077(3) 0.072(3) 0.050(3) -0.004(2) 0.001(2) -0.001(2)
C53 0.102(4) 0.082(4) 0.080(3) 0.014(3) 0.011(3) -0.001(3)
C29 0.193(6) 0.065(3) 0.075(3) -0.022(3) 0.038(3) -0.048(4)
C6 0.074(3) 0.107(5) 0.153(6) -0.020(4) 0.040(4) -0.041(3)
C37 0.091(4) 0.097(4) 0.111(4) 0.038(4) 0.057(3) 0.016(3)
C36 0.063(3) 0.102(5) 0.171(6) 0.064(5) 0.041(4) -0.010(3)
C58 0.132(5) 0.112(5) 0.087(4) 0.025(3) 0.041(3) 0.014(4)
C8 0.104(4) 0.091(4) 0.113(4) 0.015(3) 0.053(3) -0.016(3)
C24 0.131(5) 0.106(5) 0.116(4) 0.011(4) 0.030(3) 0.077(4)
C28 0.093(4) 0.136(5) 0.098(4) -0.008(4) 0.030(3) 0.035(4)
C23 0.079(4) 0.084(4) 0.205(7) -0.029(4) 0.014(4) -0.034(3)
C7 0.090(4) 0.095(4) 0.182(7) 0.008(5) 0.067(5) -0.031(3)
C57 0.089(4) 0.164(6) 0.110(4) -0.014(4) 0.028(3) 0.049(4)
C52 0.073(4) 0.101(5) 0.339(11) -0.057(6) 0.030(5) -0.047(4)
C56 0.234(7) 0.107(5) 0.096(4) -0.038(4) 0.049(4) -0.066(5)

loop_
_atom_type_symbol
_atom_type_description
_atom_type_scat_dispersion_real
_atom_type_scat_dispersion_imag
_atom_type_scat_source
C C 0.0033 0.0016 'International Tables Vol C Tables 4.2.6.8 and 6.1.1.4'
H H 0.0000 0.0000 'International Tables Vol C Tables 4.2.6.8 and 6.1.1.4'
N N 0.0061 0.0033 'International Tables Vol C Tables 4.2.6.8 and 6.1.1.4'
O O 0.0106 0.0060 'International Tables Vol C Tables 4.2.6.8 and 6.1.1.4'

loop_
_geom_angle_atom_site_label_1
_geom_angle_atom_site_label_2
_geom_angle_atom_site_label_3
_geom_angle
C15 N1 C16 119.3(3)
C1 N1 C16 119.0(3)
C1 N1 C15 121.0(3)
C31 O6 C39 120.6(3)
C10 O1 C2 119.8(3)
C25 N2 C26 126.5(3)
C22 O5 C23 119.9(4)
C30 N3 C45 118.5(3)
C30 N3 C44 121.0(3)
C44 N3 C45 120.4(3)
C54 N4 C55 126.9(3)
C24 O4 C19 116.0(4)
C48 O10 C53 117.6(4)
C18 C17 C16 120.9(3)
C18 C17 C22 119.3(4)
C22 C17 C16 119.6(3)
N1 C16 C17 110.8(3)
N1 C16 C25 111.1(3)
C17 C16 C25 119.1(3)
C51 O9 C52 118.7(4)
C14 C15 N1 123.2(3)
C14 C15 C10 118.3(3)
C10 C15 N1 118.5(3)
O3 C25 N2 124.2(3)
O3 C25 C16 120.1(3)
N2 C25 C16 115.2(3)
O6 C31 C30 119.1(3)
C32 C31 O6 119.7(3)
C32 C31 C30 121.2(3)
O1 C2 C1 119.0(3)
C3 C2 O1 120.1(3)
C3 C2 C1 120.9(3)
C9 C4 C3 124.6(4)
C9 C4 C5 117.4(4)
C5 C4 C3 117.9(4)
N3 C45 C46 113.2(3)
N3 C45 C54 111.7(3)
C46 C45 C54 116.8(3)
C17 C18 C19 120.2(4)
C15 C14 C13 120.0(4)
O7 C30 N3 122.3(3)
O7 C30 C31 120.5(3)
N3 C30 C31 117.2(3)
O1 C10 C15 121.6(3)
O1 C10 C11 116.8(3)
C11 C10 C15 121.6(3)
C39 C44 N3 119.7(3)
C39 C44 C43 117.7(3)
C43 C44 N3 122.6(3)
C31 C32 C33 130.8(3)
C47 C46 C45 123.2(3)
C47 C46 C51 118.7(4)
C51 C46 C45 118.0(4)
O2 C1 N1 121.6(3)
O2 C1 C2 121.0(3)
N1 C1 C2 117.4(3)
O5 C22 C17 116.0(4)
O5 C22 C21 124.4(4)
C21 C22 C17 119.6(4)
C2 C3 C4 130.7(3)
C34 C33 C32 117.5(3)
C34 C33 C38 117.9(4)
C38 C33 C32 124.6(4)
O6 C39 C40 116.6(3)
C44 C39 O6 121.3(3)
C44 C39 C40 122.2(4)
C48 C47 C46 120.9(4)
O8 C54 N4 124.5(4)
O8 C54 C45 118.8(4)
N4 C54 C45 116.4(4)
N2 C26 C27 106.3(3)
N2 C26 C29 109.9(3)
N2 C26 C28 108.5(3)
C27 C26 C29 110.4(4)
C27 C26 C28 110.0(4)
C29 C26 C28 111.7(4)
N4 C55 C58 107.7(4)
N4 C55 C57 109.5(4)
N4 C55 C56 109.7(4)
C58 C55 C57 109.0(4)
C58 C55 C56 110.1(4)
C57 C55 C56 110.8(5)
C18 C19 O4 113.5(4)
C20 C19 O4 125.7(4)
C20 C19 C18 120.7(4)
C42 C43 C44 119.5(4)
C12 C13 C14 120.3(4)
C12 C11 C10 119.6(4)
C22 C21 C20 121.0(4)
O9 C51 C46 116.3(4)
O9 C51 C50 123.4(4)
C46 C51 C50 120.2(4)
C4 C9 C8 121.2(5)
C6 C5 C4 121.6(5)
C35 C34 C33 122.3(5)
C41 C42 C43 121.9(4)
C19 C20 C21 119.0(4)
C47 C48 O10 125.2(4)
C47 C48 C49 119.5(4)
C49 C48 O10 115.2(4)
C50 C49 C48 122.2(4)
C33 C38 C37 119.6(5)
C11 C12 C13 120.2(4)
C49 C50 C51 118.5(4)
C40 C41 C42 119.0(4)
C36 C35 C34 119.2(5)
C41 C40 C39 119.8(4)
C7 C6 C5 119.8(5)
C36 C37 C38 119.2(5)
C35 C36 C37 121.8(5)
C7 C8 C9 119.2(5)
C6 C7 C8 120.6(5)

loop_
_geom_bond_atom_site_label_1
_geom_bond_atom_site_label_2
_geom_bond_distance
O3 C25 1.218(4)
O2 C1 1.225(4)
N1 C16 1.470(4)
N1 C15 1.413(4)
N1 C1 1.376(4)
O6 C31 1.373(4)
O6 C39 1.375(4)
O1 C2 1.371(4)
O1 C10 1.369(4)
O7 C30 1.222(4)
N2 C25 1.350(4)
N2 C26 1.483(4)
O8 C54 1.210(4)
O5 C22 1.362(5)
O5 C23 1.391(5)
N3 C45 1.466(4)
N3 C30 1.381(4)
N3 C44 1.407(4)
N4 C54 1.336(5)
N4 C55 1.488(5)
O4 C19 1.401(5)
O4 C24 1.387(5)
O10 C48 1.390(5)
O10 C53 1.391(5)
C17 C16 1.520(5)
C17 C18 1.380(5)
C17 C22 1.392(5)
C16 C25 1.532(5)
O9 C51 1.375(5)
O9 C52 1.411(5)
C15 C14 1.377(5)
C15 C10 1.388(5)
C31 C30 1.485(5)
C31 C32 1.320(4)
C2 C1 1.477(5)
C2 C3 1.329(4)
C4 C3 1.451(5)
C4 C9 1.377(5)
C4 C5 1.391(5)
C45 C46 1.521(5)
C45 C54 1.550(5)
C18 C19 1.381(5)
C14 C13 1.396(5)
C10 C11 1.373(5)
C44 C39 1.374(5)
C44 C43 1.397(5)
C32 C33 1.461(5)
C46 C47 1.389(5)
C46 C51 1.393(5)
C22 C21 1.374(6)
C33 C34 1.389(5)
C33 C38 1.391(5)
C39 C40 1.380(5)
C47 C48 1.358(5)
C26 C27 1.507(5)
C26 C29 1.520(6)
C26 C28 1.527(6)
C55 C58 1.492(6)
C55 C57 1.506(6)
C55 C56 1.517(6)
C19 C20 1.370(6)
C43 C42 1.378(5)
C13 C12 1.368(6)
C11 C12 1.368(5)
C21 C20 1.384(6)
C51 C50 1.407(6)
C9 C8 1.383(6)
C5 C6 1.372(6)
C34 C35 1.362(6)
C42 C41 1.369(6)
C48 C49 1.378(6)
C49 C50 1.350(6)
C38 C37 1.404(6)
C41 C40 1.365(6)
C35 C36 1.345(8)
C6 C7 1.349(8)
C37 C36 1.375(7)
C8 C7 1.381(7)
